data_7034683
loop_
_publ_author_name
'Chen, Di-Ming'
'Ma, Jian-Gong'
'Cheng, Peng'

_publ_section_title
;
 Solvent-induced secondary building unit (SBU) variations in a series of
 Cu(ii) metal-organic frameworks derived from a bifunctional ligand.
;
_journal_issue 19
_journal_name_full 'Dalton transactions (Cambridge, England : 2003)'
_journal_page_first 8926
_journal_page_last 8931
_journal_paper_doi 10.1039/c5dt00994d
_journal_volume 44
_journal_year 2015
_chemical_formula_moiety '0.25(C72 H48 Cl5.5 Cu8 N24 O16)'
_chemical_formula_sum 'C18 H12 Cl1.38 Cu2 N6 O4'
_chemical_formula_weight 552.16
_chemical_name_systematic
;
 ? 
;
_space_group_crystal_system orthorhombic
_space_group_IT_number 65
_space_group_name_Hall '-C 2 2'
_space_group_name_H-M_alt 'C m m m'
_symmetry_space_group_name_Hall '-C 2 2'
_symmetry_space_group_name_H-M 'C m m m'
_atom_sites_solution_hydrogens geom
_atom_sites_solution_primary direct
_atom_sites_solution_secondary difmap
_audit_creation_date 2015-01-26
_audit_creation_method
;
Olex2 1.2
(compiled 2015.01.19 svn.r3143 for OlexSys, GUI svn.r4992)
;
_audit_update_record
;
2015-03-05 deposited with the CCDC.
2015-04-02 downloaded from the CCDC.
;
_cell_angle_alpha 90.00
_cell_angle_beta 90.00
_cell_angle_gamma 90.00
_cell_formula_units_Z 4
_cell_length_a 7.0918(3)
_cell_length_b 28.8888(15)
_cell_length_c 19.0752(6)
_cell_measurement_temperature 293(2)
_cell_volume 3908.0(3)
_computing_molecular_graphics 'Olex2 (Dolomanov et al., 2009)'
_computing_publication_material 'Olex2 (Dolomanov et al., 2009)'
_computing_structure_refinement 'XL (Sheldrick, 2008)'
_computing_structure_solution 'ShelXS (Sheldrick, 2008)'
_diffrn_ambient_temperature 293(2)
_diffrn_measured_fraction_theta_full 0.996
_diffrn_measured_fraction_theta_max 0.996
_diffrn_measurement_device_type 'Bruker P4'
_diffrn_measurement_method '\w scans'
_diffrn_radiation_monochromator graphite
_diffrn_radiation_type MoK\a
_diffrn_radiation_wavelength 0.71073
_diffrn_reflns_av_R_equivalents 0.0340
_diffrn_reflns_av_unetI/netI 0.0418
_diffrn_reflns_limit_h_max 8
_diffrn_reflns_limit_h_min -6
_diffrn_reflns_limit_k_max 34
_diffrn_reflns_limit_k_min -29
_diffrn_reflns_limit_l_max 19
_diffrn_reflns_limit_l_min -22
_diffrn_reflns_number 5317
_diffrn_reflns_theta_full 24.99
_diffrn_reflns_theta_max 24.99
_diffrn_reflns_theta_min 3.02
_diffrn_source 'fine-focus sealed tube'
_exptl_absorpt_coefficient_mu 1.203
_exptl_absorpt_correction_type none
_exptl_crystal_colour green
_exptl_crystal_colour_primary green
_exptl_crystal_density_diffrn 0.938
_exptl_crystal_density_method 'not measured'
_exptl_crystal_description block
_exptl_crystal_F_000 1102
_exptl_crystal_size_max 0.2
_exptl_crystal_size_mid 0.2
_exptl_crystal_size_min 0.2
_platon_squeeze_details
;
;
_refine_diff_density_max 0.931
_refine_diff_density_min -1.060
_refine_diff_density_rms 0.107
_refine_ls_extinction_method none
_refine_ls_goodness_of_fit_ref 1.118
_refine_ls_hydrogen_treatment constr
_refine_ls_matrix_type full
_refine_ls_number_parameters 107
_refine_ls_number_reflns 1975
_refine_ls_number_restraints 30
_refine_ls_restrained_S_all 1.143
_refine_ls_R_factor_all 0.0714
_refine_ls_R_factor_gt 0.0623
_refine_ls_shift/su_max 0.000
_refine_ls_shift/su_mean 0.000
_refine_ls_structure_factor_coef Fsqd
_refine_ls_weighting_details 'calc w=1/[\s^2^(Fo^2^)+(0.1259P)^2^+10.1798P] where P=(Fo^2^+2Fc^2^)/3'
_refine_ls_weighting_scheme calc
_refine_ls_wR_factor_gt 0.1970
_refine_ls_wR_factor_ref 0.2075
_reflns_number_gt 1632
_reflns_number_total 1975
_reflns_threshold_expression >2sigma(I)
_cod_data_source_file c5dt00994d2.cif
_cod_data_source_block 1
_cod_depositor_comments 'Adding full bibliography for 7034682--7034684.cif.'
_cod_database_code 7034683
_olex2_refinement_description
;
1. Others
 Fixed Sof: C0A(0.5) H0A(0.5) C5(0.5) H5(0.5) C1AA(0.5) H1AA(0.5) C19(0.5)
 H19(0.5) Cl1(0.09375)
 Fixed U12: Cu2(0) Cl3(0) Cu4(0) N4(0) C8(0) C10(0) C1(0) Cl1(0)
 Fixed U13: Cu1(0) Cu2(0) Cl3(0) Cu4(0) N4(0) C8(0) C10(0) C1(0) Cl1(0)
 Fixed U23: Cu1(0) Cu2(0) Cl3(0) Cu4(0) Cl1(0)
 Fixed Uiso: H7(0.041) H0A(0.108) H5(0.093) H1AA(0.086) H19(0.106)
 Fixed X: Cu1(0.25) Cl3(0.5) Cu4(0) N4(0) H7(0.2745) C8(0) C10(0) H0A(0.2604)
 H5(0.2676) H1AA(0.2371) H19(0.251) C1(0) Cl1(0.5)
 Fixed Y: Cu1(0.25) Cu2(0) Cu4(0) H7(0.1858) H0A(0.0723) H5(0.1233)
 H1AA(0.1705) H19(0.1179) Cl1(0)
 Fixed Z: Cu1(0.5) Cu2(0) Cl3(0.5) Cu4(0) H7(0.3608) H0A(0.191) H5(0.2895)
 H1AA(0.237) H19(0.1441) Cl1(0)
;
_olex2_submission_special_instructions 'No special instructions were received'

loop_
_space_group_symop_id
_space_group_symop_operation_xyz
1 'x, y, z'
2 '-x, -y, z'
3 'x, -y, -z'
4 '-x, y, -z'
5 'x+1/2, y+1/2, z'
6 '-x+1/2, -y+1/2, z'
7 'x+1/2, -y+1/2, -z'
8 '-x+1/2, y+1/2, -z'
9 '-x, -y, -z'
10 'x, y, -z'
11 '-x, y, z'
12 'x, -y, z'
13 '-x+1/2, -y+1/2, -z'
14 'x+1/2, y+1/2, -z'
15 '-x+1/2, y+1/2, z'
16 'x+1/2, -y+1/2, z'

loop_
_atom_site_label
_atom_site_type_symbol
_atom_site_fract_x
_atom_site_fract_y
_atom_site_fract_z
_atom_site_U_iso_or_equiv
_atom_site_adp_type
_atom_site_occupancy
_atom_site_calc_flag
_atom_site_site_symmetry_order
_atom_site_refinement_flags_posn
_atom_site_refinement_flags_adp
_atom_site_refinement_flags_occupancy
Cu1 Cu 0.2500 0.2500 0.5000 0.0209(4) Uani 1 d 4 S T P
Cu2 Cu 0.1881(3) 0.0000 0.0000 0.0471(7) Uani 0.774(4) d 4 S T P
Cl3 Cl 0.5000 0.18201(6) 0.5000 0.0277(5) Uani 1 d 4 S T P
Cu4 Cu 0.0000 0.0000 0.0000 0.0433(17) Uani 0.452(8) d 8 S T P
N3 N 0.0970(4) 0.21746(11) 0.42564(16) 0.0236(7) Uani 1 d 1 . . .
N4 N 0.0000 0.17595(19) 0.3389(3) 0.0357(13) Uani 1 d 2 S T P
C7 C 0.1500(6) 0.19191(15) 0.3729(2) 0.0340(10) Uani 1 d 1 . . .
H7 H 0.2745 0.1858 0.3608 0.041 Uiso 1 calc 1 R . .
C8 C 0.0000 0.1468(3) 0.2767(4) 0.056(2) Uani 1 d 2 DS T P
C10 C 0.0000 0.0906(4) 0.1600(5) 0.087(3) Uani 1 d 2 DS T P
C0A C 0.158(2) 0.0911(5) 0.2015(7) 0.090(5) Uani 0.50 d 1 D U .
H0A H 0.2604 0.0723 0.1910 0.108 Uiso 0.50 calc 1 R . .
C5 C 0.161(2) 0.1211(5) 0.2615(7) 0.077(4) Uani 0.50 d 1 D U .
H5 H 0.2676 0.1233 0.2895 0.093 Uiso 0.50 calc 1 R . .
C1AA C 0.142(2) 0.1486(5) 0.2314(6) 0.072(4) Uani 0.50 d 1 D U .
H1AA H 0.2371 0.1705 0.2370 0.086 Uiso 0.50 d 1 R . .
C19 C 0.148(2) 0.1177(5) 0.1741(8) 0.088(5) Uani 0.50 d 1 D U .
H19 H 0.2510 0.1179 0.1441 0.106 Uiso 0.50 d 1 R . .
C1 C 0.0000 0.0560(4) 0.0911(6) 0.074(3) Uani 1 d 2 S T P
O2 O 0.1581(11) 0.0468(2) 0.0746(3) 0.126(3) Uani 1 d 1 . . .
Cl1 Cl 0.5000 0.0000 0.0000 0.0696(16) Uani 0.75 d 8 S T P

loop_
_atom_site_aniso_label
_atom_site_aniso_U_11
_atom_site_aniso_U_22
_atom_site_aniso_U_33
_atom_site_aniso_U_23
_atom_site_aniso_U_13
_atom_site_aniso_U_12
Cu1 0.0233(6) 0.0270(6) 0.0124(5) 0.000 0.000 -0.0048(4)
Cu2 0.0898(17) 0.0330(9) 0.0184(8) 0.000 0.000 0.000
Cl3 0.0262(9) 0.0210(10) 0.0359(11) 0.000 0.000 0.000
Cu4 0.058(3) 0.044(3) 0.027(2) 0.000 0.000 0.000
N3 0.0234(15) 0.0288(18) 0.0186(15) -0.0082(13) 0.0022(13) -0.0006(14)
N4 0.038(3) 0.041(3) 0.028(3) -0.017(2) 0.000 0.000
C7 0.033(2) 0.038(2) 0.032(2) -0.0095(19) 0.0066(19) 0.0031(19)
C8 0.085(6) 0.046(5) 0.037(4) -0.031(3) 0.000 0.000
C10 0.155(11) 0.065(7) 0.039(5) -0.011(4) 0.000 0.000
C0A 0.106(9) 0.077(8) 0.087(8) -0.017(7) 0.031(7) 0.014(7)
C5 0.084(7) 0.074(7) 0.074(7) -0.048(6) 0.015(6) 0.010(6)
C1AA 0.096(8) 0.073(7) 0.046(6) -0.033(5) 0.014(6) -0.005(6)
C19 0.111(9) 0.092(8) 0.062(7) -0.033(7) 0.003(7) 0.001(7)
C1 0.116(9) 0.049(6) 0.058(6) 0.026(5) 0.000 0.000
O2 0.217(8) 0.081(4) 0.081(4) -0.047(3) 0.044(5) -0.010(5)
Cl1 0.058(3) 0.087(4) 0.064(4) 0.000 0.000 0.000

loop_
_atom_type_symbol
_atom_type_description
_atom_type_scat_dispersion_real
_atom_type_scat_dispersion_imag
_atom_type_scat_source
C C 0.0033 0.0016 'International Tables Vol C Tables 4.2.6.8 and 6.1.1.4'
H H 0.0000 0.0000 'International Tables Vol C Tables 4.2.6.8 and 6.1.1.4'
Cl Cl 0.1484 0.1585 'International Tables Vol C Tables 4.2.6.8 and 6.1.1.4'
Cu Cu 0.3201 1.2651 'International Tables Vol C Tables 4.2.6.8 and 6.1.1.4'
N N 0.0061 0.0033 'International Tables Vol C Tables 4.2.6.8 and 6.1.1.4'
O O 0.0106 0.0060 'International Tables Vol C Tables 4.2.6.8 and 6.1.1.4'

loop_
_geom_angle_atom_site_label_1
_geom_angle_atom_site_label_2
_geom_angle_atom_site_label_3
_geom_angle
_geom_angle_site_symmetry_1
_geom_angle_site_symmetry_3
Cl3 Cu1 Cl3 180.0 . 13_556
N3 Cu1 Cl3 90.83(9) 13_556 13_556
N3 Cu1 Cl3 90.83(9) 6 13_556
N3 Cu1 Cl3 89.17(9) 13_556 .
N3 Cu1 Cl3 90.83(9) 10_556 .
N3 Cu1 Cl3 89.17(9) 10_556 13_556
N3 Cu1 Cl3 89.17(9) 6 .
N3 Cu1 Cl3 89.17(9) . 13_556
N3 Cu1 Cl3 90.83(9) . .
N3 Cu1 N3 89.31(18) 13_556 6
N3 Cu1 N3 90.69(18) 13_556 10_556
N3 Cu1 N3 90.69(18) 6 .
N3 Cu1 N3 180.00(16) 10_556 6
N3 Cu1 N3 89.31(18) 10_556 .
N3 Cu1 N3 179.999(1) 13_556 .
Cu4 Cu2 Cu2 0.0 . 9
Cu4 Cu2 O2 83.8(2) . 10
Cu4 Cu2 O2 83.8(2) . .
Cu4 Cu2 O2 83.8(2) . 12
Cu4 Cu2 O2 83.8(2) . 3
Cu4 Cu2 Cl1 180.0 . .
O2 Cu2 Cu2 83.8(2) . 9
O2 Cu2 Cu2 83.8(2) 12 9
O2 Cu2 Cu2 83.8(2) 10 9
O2 Cu2 Cu2 83.8(2) 3 9
O2 Cu2 O2 167.6(5) . 3
O2 Cu2 O2 86.5(4) 3 10
O2 Cu2 O2 92.2(4) 3 12
O2 Cu2 O2 92.2(4) . 10
O2 Cu2 O2 167.6(5) 12 10
O2 Cu2 O2 86.5(4) . 12
O2 Cu2 Cl1 96.2(2) 3 .
O2 Cu2 Cl1 96.2(2) 12 .
O2 Cu2 Cl1 96.2(2) 10 .
O2 Cu2 Cl1 96.2(2) . .
Cl1 Cu2 Cu2 180.0 . 9
Cu1 Cl3 Cu1 84.14(5) 7_556 .
Cu2 Cu4 Cu2 180.0 . 9
Cu2 Cu4 C1 90.0 9 9
Cu2 Cu4 C1 90.0 . 9
Cu2 Cu4 C1 90.0 9 .
Cu2 Cu4 C1 90.0 . .
Cu2 Cu4 O2 60.26(18) 9 2
Cu2 Cu4 O2 119.74(18) 9 10
Cu2 Cu4 O2 60.26(18) 9 9
Cu2 Cu4 O2 60.26(18) . 3
Cu2 Cu4 O2 119.74(18) 9 3
Cu2 Cu4 O2 60.26(18) 9 4
Cu2 Cu4 O2 119.74(18) . 11
Cu2 Cu4 O2 60.26(18) 9 11
Cu2 Cu4 O2 119.74(18) 9 .
Cu2 Cu4 O2 119.74(18) . 2
Cu2 Cu4 O2 60.26(18) . .
Cu2 Cu4 O2 119.74(18) . 4
Cu2 Cu4 O2 119.74(18) 9 12
Cu2 Cu4 O2 119.74(18) . 9
Cu2 Cu4 O2 60.26(18) . 10
Cu2 Cu4 O2 60.26(18) . 12
C1 Cu4 C1 179.999(1) . 9
O2 Cu4 C1 87.0(2) 10 9
O2 Cu4 C1 93.0(2) 12 9
O2 Cu4 C1 150.26(18) 11 9
O2 Cu4 C1 29.74(18) 9 9
O2 Cu4 C1 93.0(2) 10 .
O2 Cu4 C1 87.0(2) 2 .
O2 Cu4 C1 29.74(18) 11 .
O2 Cu4 C1 87.0(2) 12 .
O2 Cu4 C1 29.74(18) 3 9
O2 Cu4 C1 93.0(2) 2 9
O2 Cu4 C1 29.74(18) . .
O2 Cu4 C1 150.26(18) 9 .
O2 Cu4 C1 150.26(18) . 9
O2 Cu4 C1 150.26(18) 3 .
O2 Cu4 C1 93.0(2) 4 .
O2 Cu4 C1 87.0(2) 4 9
O2 Cu4 O2 78.0(3) 9 2
O2 Cu4 O2 106.5(4) 9 12
O2 Cu4 O2 102.0(3) . 2
O2 Cu4 O2 106.5(4) 11 10
O2 Cu4 O2 78.0(3) 11 4
O2 Cu4 O2 180.0(3) 12 4
O2 Cu4 O2 59.5(4) . 11
O2 Cu4 O2 102.0(3) 9 10
O2 Cu4 O2 120.5(4) 4 2
O2 Cu4 O2 59.5(4) 4 10
O2 Cu4 O2 102.0(3) 3 4
O2 Cu4 O2 120.5(4) 9 11
O2 Cu4 O2 180.0(3) 10 2
O2 Cu4 O2 120.5(4) . 3
O2 Cu4 O2 59.5(4) 9 3
O2 Cu4 O2 73.5(4) . 12
O2 Cu4 O2 106.5(4) . 4
O2 Cu4 O2 180.0(3) 11 3
O2 Cu4 O2 73.5(4) 11 2
O2 Cu4 O2 78.0(3) . 10
O2 Cu4 O2 102.0(3) 11 12
O2 Cu4 O2 73.5(4) 3 10
O2 Cu4 O2 78.0(3) 3 12
O2 Cu4 O2 73.5(4) 9 4
O2 Cu4 O2 120.5(4) 12 10
O2 Cu4 O2 59.5(4) 12 2
O2 Cu4 O2 180.0 . 9
O2 Cu4 O2 106.5(4) 3 2
N3 N3 Cu1 122.52(9) 11 .
C7 N3 Cu1 130.7(3) . .
C7 N3 N3 106.7(2) . 11
C7 N4 C7 106.4(5) 11 .
C7 N4 C8 126.8(2) 11 .
C7 N4 C8 126.8(2) . .
N3 C7 N4 110.0(4) . .
C5 C8 N4 118.6(6) 11 .
C5 C8 N4 118.6(6) . .
C5 C8 C5 110.0(12) . 11
C1AA C8 N4 120.5(6) . .
C1AA C8 N4 120.5(6) 11 .
C1AA C8 C5 42.5(8) 11 11
C1AA C8 C5 120.5(8) . 11
C1AA C8 C5 120.5(8) 11 .
C1AA C8 C5 42.5(8) . .
C1AA C8 C1AA 98.9(14) 11 .
C0A C10 C0A 109.5(14) . 11
C0A C10 C1 117.7(8) 11 .
C0A C10 C1 117.7(8) . .
C19 C10 C0A 40.3(9) . .
C19 C10 C0A 121.3(10) 11 .
C19 C10 C0A 121.3(10) . 11
C19 C10 C0A 40.3(9) 11 11
C19 C10 C19 103.4(16) 11 .
C19 C10 C1 121.0(7) 11 .
C19 C10 C1 121.0(7) . .
C10 C0A C5 118.6(13) . .
C8 C5 C0A 118.4(13) . .
C8 C1AA C1AA 40.6(7) . 11
C8 C1AA C19 119.9(12) . .
C19 C1AA C1AA 91.5(9) . 11
C10 C19 C1AA 120.4(14) . .
C10 C1 Cu4 174.3(6) . .
O2 C1 Cu4 69.8(7) . .
O2 C1 Cu4 69.8(7) 11 .
O2 C1 C10 110.2(7) . .
O2 C1 C10 110.2(7) 11 .
O2 C1 O2 139.6(13) . 11
Cu2 O2 Cu4 35.91(12) . .
C1 O2 Cu2 116.3(8) . .
C1 O2 Cu4 80.4(7) . .
Cu2 Cl1 Cu2 180.0 9_655 .

loop_
_geom_bond_atom_site_label_1
_geom_bond_atom_site_label_2
_geom_bond_distance
_geom_bond_site_symmetry_2
Cu1 Cl3 2.6460(14) .
Cu1 Cl3 2.6461(14) 13_556
Cu1 N3 2.018(3) 6
Cu1 N3 2.018(3) 10_556
Cu1 N3 2.018(3) .
Cu1 N3 2.018(3) 13_556
Cu2 Cu2 2.668(4) 9
Cu2 Cu4 1.334(2) .
Cu2 O2 1.975(5) 3
Cu2 O2 1.975(5) 10
Cu2 O2 1.975(5) .
Cu2 O2 1.975(5) 12
Cu2 Cl1 2.212(2) .
Cl3 Cu1 2.6460(14) 7_556
Cu4 Cu2 1.334(2) 9
Cu4 C1 2.375(12) .
Cu4 C1 2.375(12) 9
Cu4 O2 2.261(6) 12
Cu4 O2 2.261(6) 4
Cu4 O2 2.261(6) 10
Cu4 O2 2.261(6) .
Cu4 O2 2.261(6) 9
Cu4 O2 2.261(6) 11
Cu4 O2 2.261(6) 3
Cu4 O2 2.261(6) 2
N3 N3 1.376(6) 11
N3 C7 1.303(5) .
N4 C7 1.328(5) 11
N4 C7 1.328(5) .
N4 C8 1.456(8) .
C8 C5 1.391(12) .
C8 C5 1.391(12) 11
C8 C1AA 1.330(12) .
C8 C1AA 1.330(12) 11
C10 C0A 1.369(14) 11
C10 C0A 1.369(14) .
C10 C19 1.334(14) .
C10 C19 1.334(14) 11
C10 C1 1.651(14) .
C0A C5 1.436(14) .
C1AA C1AA 2.02(3) 11
C1AA C19 1.412(13) .
C1 O2 1.195(8) 11
C1 O2 1.195(8) .
Cl1 Cu2 2.212(2) 9_655

loop_
_platon_squeeze_void_nr
_platon_squeeze_void_average_x
_platon_squeeze_void_average_y
_platon_squeeze_void_average_z
_platon_squeeze_void_volume
_platon_squeeze_void_count_electrons
_platon_squeeze_void_content
1 -0.048 -0.186 0.108 2377 603 ' '
